data_2208554
loop_
_publ_author_name
'Liang-Ce Rong'
'Xiao-Yue Li'
'Chang-Sheng Yao'
'Hai-Ying Wang'
'Da-Qing Shi'

_publ_section_title 9-(3,4-Dichlorophenyl)-3,3,6,6-tetramethyl-1,2,3,4,5,6,7,8,9,10-decahydroacridine-1,8-dione
_journal_coeditor_code CI2020
_journal_issue 4
_journal_name_full 'Acta Crystallographica Section E'
_journal_page_first o1326
_journal_page_last o1327
_journal_paper_doi 10.1107/S1600536806007951
_journal_volume 62
_journal_year 2006
_chemical_formula_iupac 'C23 H25 Cl2 N O2'
_chemical_formula_moiety 'C23 H25 Cl2 N O2'
_chemical_formula_sum 'C23 H25 Cl2 N O2'
_chemical_formula_weight 418.34
_chemical_melting_point 573
_chemical_name_systematic
;
9-(3,4-Dichlorophenyl)-3,3,6,6-tetramethyl-1,2,3,4,5,6,7,8,9,10-
decahydroacridine-1,8-dione
;
_space_group_IT_number 33
_symmetry_cell_setting orthorhombic
_symmetry_space_group_name_Hall 'P 2c -2n'
_symmetry_space_group_name_H-M 'P n a 21'
_atom_sites_solution_hydrogens geom
_atom_sites_solution_primary direct
_atom_sites_solution_secondary difmap
_cell_angle_alpha 90.00
_cell_angle_beta 90.00
_cell_angle_gamma 90.00
_cell_formula_units_Z 4
_cell_length_a 14.155(3)
_cell_length_b 14.352(3)
_cell_length_c 10.704(3)
_cell_measurement_reflns_used 1556
_cell_measurement_temperature 298(2)
_cell_measurement_theta_max 18.783
_cell_measurement_theta_min 2.364
_cell_volume 2174.5(9)
_computing_cell_refinement 'SAINT (Bruker, 1999)'
_computing_data_collection 'SMART (Bruker, 1998)'
_computing_data_reduction SAINT
_computing_molecular_graphics 'SHELXTL (Bruker, 1999)'
_computing_publication_material SHELXTL
_computing_structure_refinement 'SHELXL97 (Sheldrick, 1997)'
_computing_structure_solution 'SHELXS97 (Sheldrick, 1997)'
_diffrn_ambient_temperature 298(2)
_diffrn_measured_fraction_theta_full 0.989
_diffrn_measured_fraction_theta_max 0.989
_diffrn_measurement_device_type 'Bruker SMART CCD area-detector'
_diffrn_measurement_method '\f and \w'
_diffrn_radiation_monochromator graphite
_diffrn_radiation_source 'fine-focus sealed tube'
_diffrn_radiation_type MoK\a
_diffrn_radiation_wavelength 0.71073
_diffrn_reflns_av_R_equivalents 0.0813
_diffrn_reflns_av_sigmaI/netI 0.0999
_diffrn_reflns_limit_h_max 16
_diffrn_reflns_limit_h_min -12
_diffrn_reflns_limit_k_max 14
_diffrn_reflns_limit_k_min -17
_diffrn_reflns_limit_l_max 12
_diffrn_reflns_limit_l_min -12
_diffrn_reflns_number 10745
_diffrn_reflns_theta_full 25.00
_diffrn_reflns_theta_max 25.00
_diffrn_reflns_theta_min 2.02
_diffrn_standards_number 0
_exptl_absorpt_coefficient_mu 0.317
_exptl_absorpt_correction_T_max 0.8892
_exptl_absorpt_correction_T_min 0.8759
_exptl_absorpt_correction_type multi-scan
_exptl_absorpt_process_details '(SADABS; Sheldrick, 1996)'
_exptl_crystal_colour colourless
_exptl_crystal_density_diffrn 1.278
_exptl_crystal_density_method 'not measured'
_exptl_crystal_description Block
_exptl_crystal_F_000 880
_exptl_crystal_size_max 0.43
_exptl_crystal_size_mid 0.40
_exptl_crystal_size_min 0.38
_refine_diff_density_max 0.742
_refine_diff_density_min -0.337
_refine_ls_abs_structure_details 'Flack (1983), 1745 Friedel pairs'
_refine_ls_abs_structure_Flack 0.09(14)
_refine_ls_extinction_method none
_refine_ls_goodness_of_fit_ref 1.006
_refine_ls_hydrogen_treatment constr
_refine_ls_matrix_type full
_refine_ls_number_parameters 253
_refine_ls_number_reflns 3745
_refine_ls_number_restraints 1
_refine_ls_restrained_S_all 1.006
_refine_ls_R_factor_all 0.1454
_refine_ls_R_factor_gt 0.0689
_refine_ls_shift/su_max 0.001
_refine_ls_shift/su_mean 0.000
_refine_ls_structure_factor_coef Fsqd
_refine_ls_weighting_details 'calc w = 1/[\s^2^(Fo^2^)+(0.0795P)^2^] where P = (Fo^2^+2Fc^2^)/3'
_refine_ls_weighting_scheme calc
_refine_ls_wR_factor_gt 0.1565
_refine_ls_wR_factor_ref 0.1862
_reflns_number_gt 1776
_reflns_number_total 3745
_reflns_threshold_expression I>2\s(I)
_cod_data_source_file ci2020.cif
_cod_data_source_block I
_cod_depositor_comments
;
The following automatic conversions were performed:
'_symmetry_cell_setting' value 'Orthorhombic' changed to 'orthorhombic'
according to '/home/saulius/struct/CIF-dictionaries/cif_core.dic'
dictionary named 'cif_core.dic' version 2.4.1 from 2010-06-29.

Automatic conversion script
Id: cif_fix_enum 1527 2010-12-29 10:47:43Z saulius 

The following automatic conversions were performed:

'_symmetry_cell_setting' value 'Orthorhombic' changed to
'orthorhombic' according to
/home/saulius/struct/CIF-dictionaries/cif_core.dic dictionary named
'cif_core.dic' version 2.4.1 from 2010-06-29.

Automatic conversion script
Id: cif_fix_values 1715 2011-07-08 13:25:40Z adriana 
;
_cod_original_cell_volume 2174.6(9)
_cod_database_code 2208554
_cod_database_fobs_code 2208554

loop_
_symmetry_equiv_pos_as_xyz
'x, y, z'
'-x, -y, z+1/2'
'x+1/2, -y+1/2, z'
'-x+1/2, y+1/2, z+1/2'

loop_
_atom_site_type_symbol
_atom_site_label
_atom_site_fract_x
_atom_site_fract_y
_atom_site_fract_z
_atom_site_U_iso_or_equiv
_atom_site_adp_type
_atom_site_calc_flag
_atom_site_refinement_flags
_atom_site_occupancy
Cl Cl1 0.60043(17) 0.71529(19) -0.3314(3) 0.1198(10) Uani d . 1
Cl Cl2 0.71783(17) 0.88098(16) -0.4403(2) 0.1019(8) Uani d . 1
N N1 1.0556(3) 0.6949(3) 0.0807(5) 0.0513(14) Uani d . 1
H H1 1.1117 0.7129 0.1003 0.062 Uiso calc R 1
O O1 0.7301(3) 0.7382(3) 0.1328(4) 0.0638(12) Uani d . 1
O O2 0.8733(3) 0.4889(3) -0.1644(4) 0.0673(13) Uani d . 1
C C1 0.9795(4) 0.7415(4) 0.1290(5) 0.0403(14) Uani d . 1
C C2 1.0029(4) 0.8109(4) 0.2277(6) 0.0487(15) Uani d . 1
H H2A 1.0622 0.8410 0.2066 0.058 Uiso calc R 1
H H2B 1.0116 0.7786 0.3065 0.058 Uiso calc R 1
C C3 0.9258(5) 0.8859(4) 0.2436(6) 0.0576(18) Uani d . 1
C C4 0.8315(5) 0.8318(5) 0.2552(7) 0.0612(19) Uani d . 1
H H4A 0.8304 0.8009 0.3357 0.073 Uiso calc R 1
H H4B 0.7801 0.8766 0.2544 0.073 Uiso calc R 1
C C5 0.8131(5) 0.7617(4) 0.1578(6) 0.0497(16) Uani d . 1
C C6 0.8902(4) 0.7189(4) 0.0951(6) 0.0407(15) Uani d . 1
C C7 0.8705(4) 0.6512(4) -0.0107(6) 0.0441(15) Uani d . 1
H H7 0.8220 0.6072 0.0172 0.053 Uiso calc R 1
C C8 0.9590(4) 0.5964(4) -0.0443(5) 0.0419(15) Uani d . 1
C C9 0.9519(4) 0.5168(4) -0.1291(6) 0.0493(16) Uani d . 1
C C10 1.0414(5) 0.4727(5) -0.1737(7) 0.0627(19) Uani d . 1
H H10A 1.0636 0.5060 -0.2469 0.075 Uiso calc R 1
H H10B 1.0283 0.4090 -0.1985 0.075 Uiso calc R 1
C C11 1.1188(4) 0.4723(4) -0.0763(6) 0.0563(17) Uani d . 1
C C12 1.1351(4) 0.5711(4) -0.0282(7) 0.0598(18) Uani d . 1
H H12A 1.1739 0.5685 0.0464 0.072 Uiso calc R 1
H H12B 1.1692 0.6065 -0.0908 0.072 Uiso calc R 1
C C13 1.0448(4) 0.6202(4) 0.0017(5) 0.0405(14) Uani d . 1
C C14 0.9472(5) 0.9404(5) 0.3585(7) 0.079(2) Uani d . 1
H H14A 0.9506 0.8990 0.4288 0.119 Uiso calc R 1
H H14B 0.8981 0.9854 0.3723 0.119 Uiso calc R 1
H H14C 1.0065 0.9718 0.3485 0.119 Uiso calc R 1
C C15 0.9193(6) 0.9502(4) 0.1317(7) 0.080(2) Uani d . 1
H H15A 0.9056 0.9143 0.0583 0.120 Uiso calc R 1
H H15B 0.9784 0.9821 0.1209 0.120 Uiso calc R 1
H H15C 0.8699 0.9949 0.1451 0.120 Uiso calc R 1
C C16 1.0937(5) 0.4082(5) 0.0330(6) 0.072(2) Uani d . 1
H H16A 1.0839 0.3460 0.0025 0.108 Uiso calc R 1
H H16B 1.0371 0.4301 0.0725 0.108 Uiso calc R 1
H H16C 1.1445 0.4081 0.0924 0.108 Uiso calc R 1
C C17 1.2127(5) 0.4374(5) -0.1317(8) 0.083(2) Uani d . 1
H H17A 1.2048 0.3750 -0.1621 0.125 Uiso calc R 1
H H17B 1.2606 0.4382 -0.0682 0.125 Uiso calc R 1
H H17C 1.2313 0.4773 -0.1993 0.125 Uiso calc R 1
C C18 0.8317(4) 0.7053(4) -0.1238(6) 0.0503(15) Uani d . 1
C C19 0.7440(5) 0.6862(5) -0.1745(7) 0.0612(18) Uani d . 1
H H19 0.7074 0.6384 -0.1413 0.073 Uiso calc R 1
C C20 0.7097(5) 0.7385(6) -0.2758(7) 0.067(2) Uani d . 1
C C21 0.7627(6) 0.8109(6) -0.3217(7) 0.069(2) Uani d . 1
C C22 0.8464(7) 0.8287(7) -0.2733(8) 0.092(3) Uani d . 1
H H22 0.8824 0.8771 -0.3060 0.110 Uiso calc R 1
C C23 0.8822(6) 0.7759(5) -0.1729(6) 0.068(2) Uani d . 1
H H23 0.9414 0.7900 -0.1403 0.082 Uiso calc R 1

loop_
_atom_site_aniso_label
_atom_site_aniso_U_11
_atom_site_aniso_U_22
_atom_site_aniso_U_33
_atom_site_aniso_U_12
_atom_site_aniso_U_13
_atom_site_aniso_U_23
Cl1 0.0849(16) 0.140(2) 0.135(2) -0.0151(15) -0.0468(16) 0.0300(18)
Cl2 0.1141(16) 0.1256(17) 0.0658(12) 0.0388(14) -0.0009(13) 0.0238(13)
N1 0.038(3) 0.041(3) 0.075(4) 0.002(2) 0.009(3) -0.018(3)
O1 0.038(3) 0.078(3) 0.075(3) 0.009(2) -0.004(2) 0.002(3)
O2 0.057(3) 0.071(3) 0.074(3) -0.017(2) -0.015(2) -0.011(3)
C1 0.037(4) 0.038(3) 0.046(3) -0.002(3) 0.006(3) -0.002(3)
C2 0.046(4) 0.049(3) 0.051(4) 0.004(3) 0.004(3) -0.013(3)
C3 0.068(5) 0.048(4) 0.057(4) 0.006(3) 0.003(4) -0.011(4)
C4 0.059(5) 0.066(4) 0.059(5) 0.020(4) 0.013(4) 0.005(4)
C5 0.046(4) 0.043(4) 0.060(4) 0.005(3) -0.004(3) 0.014(3)
C6 0.027(3) 0.039(3) 0.057(4) 0.003(3) 0.003(3) 0.003(3)
C7 0.038(4) 0.042(3) 0.053(4) -0.008(3) -0.003(3) 0.000(3)
C8 0.045(4) 0.031(3) 0.049(4) -0.001(3) -0.005(3) 0.000(3)
C9 0.052(4) 0.051(4) 0.045(4) -0.001(3) 0.000(3) 0.005(3)
C10 0.075(5) 0.055(4) 0.058(4) -0.004(4) 0.000(4) -0.019(4)
C11 0.067(4) 0.045(4) 0.058(4) 0.006(3) -0.001(4) -0.010(3)
C12 0.055(4) 0.044(4) 0.081(5) 0.010(3) 0.008(4) -0.013(4)
C13 0.031(3) 0.036(3) 0.055(4) -0.004(3) 0.008(3) -0.013(3)
C14 0.097(6) 0.070(5) 0.071(5) 0.014(4) 0.020(5) -0.021(4)
C15 0.113(6) 0.046(4) 0.082(5) 0.000(4) 0.007(5) -0.001(4)
C16 0.082(5) 0.068(5) 0.067(5) 0.015(4) 0.003(4) 0.012(4)
C17 0.061(5) 0.096(6) 0.093(6) 0.021(4) 0.019(4) -0.036(5)
C18 0.041(4) 0.060(4) 0.050(4) 0.002(3) -0.008(3) -0.008(3)
C19 0.058(5) 0.055(4) 0.071(5) 0.013(3) -0.015(4) -0.012(4)
C20 0.045(4) 0.093(5) 0.064(5) 0.025(4) -0.023(4) -0.029(5)
C21 0.061(5) 0.091(5) 0.055(5) 0.012(4) 0.010(4) 0.007(4)
C22 0.088(7) 0.115(7) 0.072(6) 0.014(5) 0.014(5) 0.042(5)
C23 0.068(5) 0.080(5) 0.056(4) 0.000(4) -0.010(4) 0.018(4)

loop_
_atom_type_symbol
_atom_type_description
_atom_type_scat_dispersion_real
_atom_type_scat_dispersion_imag
_atom_type_scat_source
C C 0.0033 0.0016 'International Tables Vol C Tables 4.2.6.8 and 6.1.1.4'
H H 0.0000 0.0000 'International Tables Vol C Tables 4.2.6.8 and 6.1.1.4'
N N 0.0061 0.0033 'International Tables Vol C Tables 4.2.6.8 and 6.1.1.4'
O O 0.0106 0.0060 'International Tables Vol C Tables 4.2.6.8 and 6.1.1.4'
Cl Cl 0.1484 0.1585 'International Tables Vol C Tables 4.2.6.8 and 6.1.1.4'

loop_
_geom_angle_atom_site_label_1
_geom_angle_atom_site_label_2
_geom_angle_atom_site_label_3
_geom_angle
C1 N1 C13 121.7(5)
C1 N1 H1 119.2
C13 N1 H1 119.2
C6 C1 N1 121.1(5)
C6 C1 C2 123.9(5)
N1 C1 C2 114.8(5)
C1 C2 C3 112.8(5)
C1 C2 H2A 109.0
C3 C2 H2A 109.0
C1 C2 H2B 109.0
C3 C2 H2B 109.0
H2A C2 H2B 107.8
C14 C3 C15 110.2(5)
C14 C3 C2 108.3(6)
C15 C3 C2 112.4(6)
C14 C3 C4 111.9(6)
C15 C3 C4 108.4(6)
C2 C3 C4 105.6(5)
C5 C4 C3 116.0(5)
C5 C4 H4A 108.3
C3 C4 H4A 108.3
C5 C4 H4B 108.3
C3 C4 H4B 108.3
H4A C4 H4B 107.4
O1 C5 C6 120.2(6)
O1 C5 C4 120.1(6)
C6 C5 C4 119.7(6)
C1 C6 C5 119.1(6)
C1 C6 C7 121.6(5)
C5 C6 C7 119.3(5)
C6 C7 C8 110.9(5)
C6 C7 C18 109.2(4)
C8 C7 C18 111.6(5)
C6 C7 H7 108.3
C8 C7 H7 108.3
C18 C7 H7 108.3
C13 C8 C9 119.0(5)
C13 C8 C7 121.4(5)
C9 C8 C7 119.6(5)
O2 C9 C8 120.1(6)
O2 C9 C10 121.8(6)
C8 C9 C10 118.0(5)
C9 C10 C11 113.3(6)
C9 C10 H10A 108.9
C11 C10 H10A 108.9
C9 C10 H10B 108.9
C11 C10 H10B 108.9
H10A C10 H10B 107.7
C10 C11 C12 109.8(5)
C10 C11 C16 111.2(6)
C12 C11 C16 109.6(6)
C10 C11 C17 111.2(6)
C12 C11 C17 107.6(5)
C16 C11 C17 107.4(6)
C13 C12 C11 112.4(5)
C13 C12 H12A 109.1
C11 C12 H12A 109.1
C13 C12 H12B 109.1
C11 C12 H12B 109.1
H12A C12 H12B 107.9
C8 C13 N1 121.4(5)
C8 C13 C12 124.8(5)
N1 C13 C12 113.8(5)
C3 C14 H14A 109.5
C3 C14 H14B 109.5
H14A C14 H14B 109.5
C3 C14 H14C 109.5
H14A C14 H14C 109.5
H14B C14 H14C 109.5
C3 C15 H15A 109.5
C3 C15 H15B 109.5
H15A C15 H15B 109.5
C3 C15 H15C 109.5
H15A C15 H15C 109.5
H15B C15 H15C 109.5
C11 C16 H16A 109.5
C11 C16 H16B 109.5
H16A C16 H16B 109.5
C11 C16 H16C 109.5
H16A C16 H16C 109.5
H16B C16 H16C 109.5
C11 C17 H17A 109.5
C11 C17 H17B 109.5
H17A C17 H17B 109.5
C11 C17 H17C 109.5
H17A C17 H17C 109.5
H17B C17 H17C 109.5
C23 C18 C19 118.3(6)
C23 C18 C7 119.7(6)
C19 C18 C7 121.9(6)
C18 C19 C20 120.4(7)
C18 C19 H19 119.8
C20 C19 H19 119.8
C21 C20 C19 119.5(6)
C21 C20 Cl1 121.5(6)
C19 C20 Cl1 118.8(7)
C22 C21 C20 119.8(7)
C22 C21 Cl2 120.1(7)
C20 C21 Cl2 120.0(6)
C21 C22 C23 121.3(8)
C21 C22 H22 119.4
C23 C22 H22 119.4
C18 C23 C22 120.7(8)
C18 C23 H23 119.7
C22 C23 H23 119.7

loop_
_geom_bond_atom_site_label_1
_geom_bond_atom_site_label_2
_geom_bond_distance
Cl1 C20 1.690(7)
Cl2 C21 1.739(8)
N1 C1 1.370(7)
N1 C13 1.374(7)
N1 H1 0.86
O1 C5 1.252(7)
O2 C9 1.242(7)
C1 C6 1.354(8)
C1 C2 1.489(8)
C2 C3 1.544(8)
C2 H2A 0.97
C2 H2B 0.97
C3 C14 1.488(9)
C3 C15 1.514(9)
C3 C4 1.549(9)
C4 C5 1.472(9)
C4 H4A 0.97
C4 H4B 0.97
C5 C6 1.421(8)
C6 C7 1.517(8)
C7 C8 1.522(8)
C7 C18 1.540(9)
C7 H7 0.98
C8 C13 1.354(7)
C8 C9 1.463(8)
C9 C10 1.494(8)
C10 C11 1.512(9)
C10 H10A 0.97
C10 H10B 0.97
C11 C12 1.526(9)
C11 C16 1.530(9)
C11 C17 1.540(9)
C12 C13 1.494(8)
C12 H12A 0.97
C12 H12B 0.97
C14 H14A 0.96
C14 H14B 0.96
C14 H14C 0.96
C15 H15A 0.96
C15 H15B 0.96
C15 H15C 0.96
C16 H16A 0.96
C16 H16B 0.96
C16 H16C 0.96
C17 H17A 0.96
C17 H17B 0.96
C17 H17C 0.96
C18 C23 1.347(9)
C18 C19 1.382(9)
C19 C20 1.406(10)
C19 H19 0.93
C20 C21 1.372(10)
C21 C22 1.318(11)
C22 C23 1.409(10)
C22 H22 0.93
C23 H23 0.93

loop_
_geom_hbond_atom_site_label_D
_geom_hbond_atom_site_label_H
_geom_hbond_atom_site_label_A
_geom_hbond_site_symmetry_A
_geom_hbond_distance_DH
_geom_hbond_distance_HA
_geom_hbond_distance_DA
_geom_hbond_angle_DHA
N1 H1 O1 3_565 0.86 1.85 2.708(6) 174

loop_
_geom_torsion_atom_site_label_1
_geom_torsion_atom_site_label_2
_geom_torsion_atom_site_label_3
_geom_torsion_atom_site_label_4
_geom_torsion
C13 N1 C1 C6 -3.7(9)
C13 N1 C1 C2 171.0(5)
C6 C1 C2 C3 -27.3(8)
N1 C1 C2 C3 158.2(5)
C1 C2 C3 C14 169.7(5)
C1 C2 C3 C15 -68.4(7)
C1 C2 C3 C4 49.7(7)
C14 C3 C4 C5 -168.3(6)
C15 C3 C4 C5 69.9(7)
C2 C3 C4 C5 -50.7(7)
C3 C4 C5 O1 -155.5(6)
C3 C4 C5 C6 26.4(8)
N1 C1 C6 C5 172.9(5)
C2 C1 C6 C5 -1.3(9)
N1 C1 C6 C7 -8.9(8)
C2 C1 C6 C7 176.9(5)
O1 C5 C6 C1 -176.1(6)
C4 C5 C6 C1 2.0(8)
O1 C5 C6 C7 5.7(8)
C4 C5 C6 C7 -176.2(5)
C1 C6 C7 C8 15.3(7)
C5 C6 C7 C8 -166.6(5)
C1 C6 C7 C18 -108.1(6)
C5 C6 C7 C18 70.0(6)
C6 C7 C8 C13 -10.9(7)
C18 C7 C8 C13 111.2(6)
C6 C7 C8 C9 169.8(5)
C18 C7 C8 C9 -68.1(6)
C13 C8 C9 O2 174.1(6)
C7 C8 C9 O2 -6.6(8)
C13 C8 C9 C10 -7.5(8)
C7 C8 C9 C10 171.8(6)
O2 C9 C10 C11 -146.3(6)
C8 C9 C10 C11 35.4(8)
C9 C10 C11 C12 -54.1(7)
C9 C10 C11 C16 67.4(7)
C9 C10 C11 C17 -173.0(5)
C10 C11 C12 C13 46.1(8)
C16 C11 C12 C13 -76.3(7)
C17 C11 C12 C13 167.2(6)
C9 C8 C13 N1 179.3(5)
C7 C8 C13 N1 0.0(8)
C9 C8 C13 C12 0.3(9)
C7 C8 C13 C12 -179.0(6)
C1 N1 C13 C8 8.3(8)
C1 N1 C13 C12 -172.6(6)
C11 C12 C13 C8 -20.8(9)
C11 C12 C13 N1 160.2(5)
C6 C7 C18 C23 56.6(7)
C8 C7 C18 C23 -66.4(7)
C6 C7 C18 C19 -120.8(6)
C8 C7 C18 C19 116.2(6)
C23 C18 C19 C20 1.0(9)
C7 C18 C19 C20 178.4(6)
C18 C19 C20 C21 -2.1(10)
C18 C19 C20 Cl1 -177.8(5)
C19 C20 C21 C22 2.3(11)
Cl1 C20 C21 C22 177.8(6)
C19 C20 C21 Cl2 -175.8(5)
Cl1 C20 C21 Cl2 -0.3(9)
C20 C21 C22 C23 -1.3(13)
Cl2 C21 C22 C23 176.7(6)
C19 C18 C23 C22 0.0(10)
C7 C18 C23 C22 -177.5(7)
C21 C22 C23 C18 0.1(12)

loop_
_cod_related_entry_id
_cod_related_entry_database
_cod_related_entry_code
1 ChemSpider 2013240
